data_2202197
loop_
_publ_author_name
'T. Ravishankar'
'K. Chinnakali'
'S. Nanjundan'
'S. Radhakrishnan'
'Anwar Usman'
'Hoong-Kun Fun'

_publ_section_title
;
 1-(4-Methacryloyloxyphenyl)-3-(3-bromophenyl)prop-2-en-1-one
;
_journal_issue 2
_journal_name_full 'Acta Crystallographica Section E'
_journal_page_first o138
_journal_page_last o140
_journal_paper_doi 10.1107/S1600536803000126
_journal_volume 59
_journal_year 2003
_chemical_formula_moiety 'C19 H15 Br O3'
_chemical_formula_sum 'C19 H15 Br O3'
_chemical_formula_weight 371.22
_chemical_name_systematic
;
1-(4-Methacryloyloxyphenyl)-3-(3-bromophenyl)prop-2-en-1-one
;
_space_group_IT_number 33
_symmetry_cell_setting orthorhombic
_symmetry_space_group_name_Hall 'P 2c -2n'
_symmetry_space_group_name_H-M 'P n a 21'
_atom_sites_solution_hydrogens geom
_atom_sites_solution_primary direct
_atom_sites_solution_secondary difmap
_audit_creation_method SHELXL-97
_cell_angle_alpha 90.00
_cell_angle_beta 90.00
_cell_angle_gamma 90.00
_cell_formula_units_Z 4
_cell_length_a 7.8096(2)
_cell_length_b 5.6168(2)
_cell_length_c 37.2120(10)
_cell_measurement_reflns_used 3329
_cell_measurement_temperature 203(2)
_cell_measurement_theta_max 28.32
_cell_measurement_theta_min 3.28
_cell_volume 1632.30(8)
_computing_cell_refinement 'SAINT (Siemens, 1996)'
_computing_data_collection 'SMART (Siemens, 1996)'
_computing_data_reduction SAINT
_computing_molecular_graphics SHELXTL
_computing_publication_material
;
SHELXTL and PLATON (Spek, 1990)
;
_computing_structure_refinement SHELXTL
_computing_structure_solution 'SHELXTL (Sheldrick, 1997)'
_diffrn_ambient_temperature 203(2)
_diffrn_detector_area_resol_mean 8.33
_diffrn_measured_fraction_theta_full 0.990
_diffrn_measured_fraction_theta_max 0.990
_diffrn_measurement_device_type
;
Siemens SMART CCD area detector diffractometer
;
_diffrn_measurement_method '\w scans'
_diffrn_radiation_monochromator graphite
_diffrn_radiation_source 'fine-focus sealed tube'
_diffrn_radiation_type MoK\a
_diffrn_radiation_wavelength 0.71073
_diffrn_reflns_av_R_equivalents 0.129
_diffrn_reflns_av_sigmaI/netI 0.1626
_diffrn_reflns_limit_h_max 10
_diffrn_reflns_limit_h_min -9
_diffrn_reflns_limit_k_max 7
_diffrn_reflns_limit_k_min -6
_diffrn_reflns_limit_l_max 43
_diffrn_reflns_limit_l_min -49
_diffrn_reflns_number 9099
_diffrn_reflns_theta_full 28.26
_diffrn_reflns_theta_max 28.26
_diffrn_reflns_theta_min 3.28
_diffrn_standards_decay_% 0
_diffrn_standards_number 0
_exptl_absorpt_coefficient_mu 2.530
_exptl_absorpt_correction_T_max 0.906
_exptl_absorpt_correction_T_min 0.431
_exptl_absorpt_correction_type multi-scan
_exptl_absorpt_process_details '(SADABS; Sheldrick, 1996)'
_exptl_crystal_colour colorless
_exptl_crystal_density_diffrn 1.511
_exptl_crystal_density_method 'not measured'
_exptl_crystal_description slab
_exptl_crystal_F_000 752
_exptl_crystal_size_max 0.40
_exptl_crystal_size_mid 0.28
_exptl_crystal_size_min 0.04
_refine_diff_density_max 0.68
_refine_diff_density_min -1.04
_refine_ls_abs_structure_details '(Flack, 1983)'
_refine_ls_abs_structure_Flack 0.02(2)
_refine_ls_extinction_coef 0.0196(19)
_refine_ls_extinction_expression Fc^*^=kFc[1+0.001xFc^2^\l^3^/sin(2\q)]^-1/4^
_refine_ls_extinction_method SHELXTL
_refine_ls_goodness_of_fit_ref 0.93
_refine_ls_hydrogen_treatment constr
_refine_ls_matrix_type full
_refine_ls_number_parameters 210
_refine_ls_number_reflns 3381
_refine_ls_number_restraints 1
_refine_ls_restrained_S_all 0.93
_refine_ls_R_factor_all 0.136
_refine_ls_R_factor_gt 0.069
_refine_ls_shift/su_max <0.001
_refine_ls_shift/su_mean <0.001
_refine_ls_structure_factor_coef Fsqd
_refine_ls_weighting_details 'calc w = 1/[\s^2^(Fo^2^)+(0.0757P)^2^] where P = (Fo^2^+2Fc^2^)/3'
_refine_ls_weighting_scheme calc
_refine_ls_wR_factor_gt 0.142
_refine_ls_wR_factor_ref 0.169
_reflns_number_gt 1860
_reflns_number_total 3381
_reflns_threshold_expression I>2\s(I)
_cod_data_source_file wn6130.cif
_cod_data_source_block I
_cod_depositor_comments
;
The following automatic conversions were performed:
'_symmetry_cell_setting' value 'Orthorhombic' changed to 'orthorhombic'
according to '/home/saulius/struct/CIF-dictionaries/cif_core.dic'
dictionary named 'cif_core.dic' version 2.4.1 from 2010-06-29.

Automatic conversion script
Id: cif_fix_enum 1527 2010-12-29 10:47:43Z saulius 

The following automatic conversions were performed:

'_symmetry_cell_setting' value 'Orthorhombic' changed to
'orthorhombic' according to
/home/saulius/struct/CIF-dictionaries/cif_core.dic dictionary named
'cif_core.dic' version 2.4.1 from 2010-06-29.

Automatic conversion script
Id: cif_fix_values 1715 2011-07-08 13:25:40Z adriana 
;
_cod_database_code 2202197
_cod_database_fobs_code 2202197

loop_
_symmetry_equiv_pos_as_xyz
'x, y, z'
'-x, -y, z+1/2'
'x+1/2, -y+1/2, z'
'-x+1/2, y+1/2, z+1/2'

loop_
_atom_site_label
_atom_site_fract_x
_atom_site_fract_y
_atom_site_fract_z
_atom_site_U_iso_or_equiv
_atom_site_adp_type
_atom_site_calc_flag
_atom_site_refinement_flags
_atom_site_occupancy
_atom_site_disorder_assembly
_atom_site_disorder_group
_atom_site_type_symbol
Br1 0.60774(10) 0.14355(15) 0.26916(3) 0.0420(3) Uani d . 1 . . Br
O1 0.6432(8) 0.6434(11) 0.45790(16) 0.0367(16) Uani d . 1 . . O
O2 0.2936(6) 0.5582(9) 0.61016(12) 0.0219(12) Uani d . 1 . . O
O3 0.4186(10) 0.2211(14) 0.63066(17) 0.057(2) Uani d . 1 . . O
C1 0.5657(9) 0.1984(14) 0.34480(19) 0.0200(17) Uani d . 1 . . C
H1 0.6252 0.3400 0.3413 0.024 Uiso calc R 1 . . H
C2 0.5305(9) 0.0506(15) 0.3154(2) 0.0230(18) Uani d . 1 . . C
C3 0.4436(10) -0.1614(14) 0.3204(2) 0.0283(19) Uani d . 1 . . C
H3 0.4191 -0.2585 0.3009 0.034 Uiso calc R 1 . . H
C4 0.3929(10) -0.2295(15) 0.3547(2) 0.0271(18) Uani d . 1 . . C
H4 0.3348 -0.3723 0.3581 0.033 Uiso calc R 1 . . H
C5 0.4290(9) -0.0845(15) 0.3839(2) 0.0237(18) Uani d . 1 . . C
H5 0.3975 -0.1335 0.4068 0.028 Uiso calc R 1 . . H
C6 0.5122(9) 0.1353(13) 0.37940(19) 0.0191(16) Uani d . 1 . . C
C7 0.5464(10) 0.3037(13) 0.4088(2) 0.0209(17) Uani d . 1 . . C
H7 0.6102 0.4373 0.4026 0.025 Uiso calc R 1 . . H
C8 0.4984(10) 0.2905(14) 0.4429(2) 0.0249(18) Uani d . 1 . . C
H8 0.4358 0.1605 0.4511 0.030 Uiso calc R 1 . . H
C9 0.5455(10) 0.4855(16) 0.4680(2) 0.0221(18) Uani d . 1 . . C
C10 0.4756(9) 0.4913(13) 0.50563(18) 0.0150(15) Uani d . 1 . . C
C11 0.3703(9) 0.3112(13) 0.5199(2) 0.0193(17) Uani d . 1 . . C
H11 0.3383 0.1826 0.5056 0.023 Uiso calc R 1 . . H
C12 0.3144(10) 0.3257(13) 0.5553(2) 0.0206(17) Uani d . 1 . . C
H12 0.2487 0.2043 0.5652 0.025 Uiso calc R 1 . . H
C13 0.3575(9) 0.5214(13) 0.5753(2) 0.0153(16) Uani d . 1 . . C
C14 0.4597(10) 0.7053(15) 0.5618(2) 0.0225(18) Uani d . 1 . . C
H14 0.4873 0.8362 0.5759 0.027 Uiso calc R 1 . . H
C15 0.5186(10) 0.6881(13) 0.5269(2) 0.0203(17) Uani d . 1 . . C
H15 0.5873 0.8079 0.5174 0.024 Uiso calc R 1 . . H
C16 0.3358(10) 0.3949(16) 0.6364(2) 0.028(2) Uani d . 1 . . C
C17 0.2640(10) 0.4738(16) 0.6715(2) 0.0279(19) Uani d . 1 . . C
C18 0.3066(14) 0.3351(17) 0.7002(2) 0.048(3) Uani d . 1 . . C
H18A 0.2683 0.3753 0.7231 0.057 Uiso calc R 1 . . H
H18B 0.3740 0.2003 0.6970 0.057 Uiso calc R 1 . . H
C19 0.1600(11) 0.6873(15) 0.6733(2) 0.034(2) Uani d . 1 . . C
H19A 0.1347 0.7229 0.6980 0.051 Uiso calc R 1 . . H
H19B 0.0552 0.6625 0.6604 0.051 Uiso calc R 1 . . H
H19C 0.2214 0.8180 0.6628 0.051 Uiso calc R 1 . . H

loop_
_atom_site_aniso_label
_atom_site_aniso_U_11
_atom_site_aniso_U_22
_atom_site_aniso_U_33
_atom_site_aniso_U_12
_atom_site_aniso_U_13
_atom_site_aniso_U_23
Br1 0.0517(5) 0.0607(6) 0.0136(4) -0.0036(5) 0.0052(6) -0.0037(6)
O1 0.047(4) 0.041(4) 0.021(3) -0.022(3) 0.010(3) -0.007(3)
O2 0.033(3) 0.025(3) 0.008(3) 0.003(2) 0.002(2) 0.003(2)
O3 0.089(5) 0.059(5) 0.022(4) 0.040(4) -0.001(4) 0.008(3)
C1 0.025(4) 0.021(5) 0.014(4) 0.003(3) 0.000(3) -0.006(3)
C2 0.020(4) 0.032(5) 0.017(4) 0.005(3) 0.003(3) -0.008(3)
C3 0.029(4) 0.032(5) 0.023(4) 0.008(4) -0.004(3) -0.014(4)
C4 0.027(4) 0.020(4) 0.035(5) -0.002(4) 0.001(4) -0.012(3)
C5 0.019(4) 0.035(5) 0.017(4) 0.004(3) 0.003(3) 0.002(3)
C6 0.017(4) 0.028(4) 0.012(4) 0.002(3) 0.000(3) -0.006(3)
C7 0.022(4) 0.023(5) 0.018(4) -0.003(3) -0.004(3) -0.004(3)
C8 0.027(4) 0.025(5) 0.023(4) -0.005(3) -0.001(3) -0.007(3)
C9 0.019(4) 0.030(5) 0.017(4) -0.007(4) -0.004(4) 0.003(4)
C10 0.016(4) 0.011(4) 0.017(4) -0.003(3) 0.001(3) -0.006(3)
C11 0.020(4) 0.020(4) 0.018(4) 0.001(3) 0.003(3) -0.003(3)
C12 0.021(4) 0.015(4) 0.025(4) -0.006(3) 0.004(3) 0.001(3)
C13 0.019(4) 0.013(4) 0.015(4) 0.003(3) 0.001(3) 0.004(3)
C14 0.029(4) 0.020(5) 0.018(4) 0.000(3) -0.005(3) -0.004(3)
C15 0.022(4) 0.017(4) 0.022(4) -0.007(3) -0.004(3) 0.002(3)
C16 0.025(4) 0.044(6) 0.015(4) -0.001(4) -0.004(3) 0.006(4)
C17 0.033(5) 0.037(5) 0.014(4) -0.008(4) -0.002(3) 0.007(4)
C18 0.084(7) 0.046(6) 0.013(4) 0.007(5) -0.003(5) -0.009(4)
C19 0.044(5) 0.040(5) 0.017(4) 0.008(4) 0.010(4) -0.003(3)

loop_
_atom_type_symbol
_atom_type_description
_atom_type_scat_dispersion_real
_atom_type_scat_dispersion_imag
_atom_type_scat_source
C C 0.0033 0.0016 'International Tables Vol C Tables 4.2.6.8 and 6.1.1.4'
H H 0.0000 0.0000 'International Tables Vol C Tables 4.2.6.8 and 6.1.1.4'
O O 0.0106 0.0060 'International Tables Vol C Tables 4.2.6.8 and 6.1.1.4'
Br Br -0.2901 2.4595 'International Tables Vol C Tables 4.2.6.8 and 6.1.1.4'

loop_
_geom_angle_atom_site_label_1
_geom_angle_atom_site_label_2
_geom_angle_atom_site_label_3
_geom_angle
_geom_angle_publ_flag
C16 O2 C13 118.0(6) ?
C6 C1 C2 120.7(7) ?
C6 C1 H1 119.7 ?
C2 C1 H1 119.7 ?
C3 C2 C1 120.0(7) ?
C3 C2 Br1 121.1(6) ?
C1 C2 Br1 118.9(6) ?
C2 C3 C4 120.1(7) ?
C2 C3 H3 119.9 ?
C4 C3 H3 119.9 ?
C5 C4 C3 119.9(8) ?
C5 C4 H4 120.0 ?
C3 C4 H4 120.0 ?
C4 C5 C6 121.1(8) ?
C4 C5 H5 119.4 ?
C6 C5 H5 119.4 ?
C1 C6 C5 118.1(7) ?
C1 C6 C7 117.8(7) ?
C5 C6 C7 124.1(7) yes
C8 C7 C6 128.7(7) yes
C8 C7 H7 115.7 ?
C6 C7 H7 115.7 ?
C7 C8 C9 119.4(8) ?
C7 C8 H8 120.3 ?
C9 C8 H8 120.3 ?
O1 C9 C8 119.7(8) ?
O1 C9 C10 119.6(7) ?
C8 C9 C10 120.7(7) ?
C15 C10 C11 119.7(6) ?
C15 C10 C9 117.1(6) yes
C11 C10 C9 123.2(6) yes
C12 C11 C10 119.9(7) ?
C12 C11 H11 120.1 ?
C10 C11 H11 120.1 ?
C13 C12 C11 119.1(7) ?
C13 C12 H12 120.5 ?
C11 C12 H12 120.5 ?
C12 C13 C14 122.4(7) yes
C12 C13 O2 122.2(7) yes
C14 C13 O2 115.3(6) yes
C15 C14 C13 118.5(7) ?
C15 C14 H14 120.7 ?
C13 C14 H14 120.7 ?
C14 C15 C10 120.4(7) ?
C14 C15 H15 119.8 ?
C10 C15 H15 119.8 ?
O3 C16 O2 123.3(7) yes
O3 C16 C17 127.2(7) yes
O2 C16 C17 109.4(7) yes
C18 C17 C19 124.8(8) yes
C18 C17 C16 115.2(8) yes
C19 C17 C16 119.9(7) ?
C17 C18 H18A 120.0 ?
C17 C18 H18B 120.0 ?
H18A C18 H18B 120.0 ?
C17 C19 H19A 109.5 ?
C17 C19 H19B 109.5 ?
H19A C19 H19B 109.5 ?
C17 C19 H19C 109.5 ?
H19A C19 H19C 109.5 ?
H19B C19 H19C 109.5 ?

loop_
_geom_bond_atom_site_label_1
_geom_bond_atom_site_label_2
_geom_bond_site_symmetry_2
_geom_bond_distance
_geom_bond_publ_flag
Br1 C2 . 1.896(8) ?
O1 C9 . 1.228(10) ?
O2 C16 . 1.379(9) ?
O2 C13 . 1.404(9) ?
O3 C16 . 1.190(10) ?
C1 C6 . 1.399(10) ?
C1 C2 . 1.401(10) ?
C1 H1 . 0.93 ?
C2 C3 . 1.383(11) ?
C3 C4 . 1.389(12) ?
C3 H3 . 0.93 ?
C4 C5 . 1.386(11) ?
C4 H4 . 0.93 ?
C5 C6 . 1.405(10) ?
C5 H5 . 0.93 ?
C6 C7 . 1.470(10) ?
C7 C8 . 1.326(11) ?
C7 H7 . 0.93 ?
C8 C9 . 1.485(11) ?
C8 H8 . 0.93 ?
C9 C10 . 1.505(10) ?
C10 C15 . 1.400(10) ?
C10 C11 . 1.407(10) ?
C11 C12 . 1.389(11) ?
C11 H11 . 0.93 ?
C12 C13 . 1.371(11) ?
C12 H12 . 0.93 ?
C13 C14 . 1.399(12) ?
C14 C15 . 1.381(10) ?
C14 H14 . 0.93 ?
C15 H15 . 0.93 ?
C16 C17 . 1.489(11) ?
C17 C18 . 1.365(12) ?
C17 C19 . 1.450(11) ?
C18 H18A . 0.93 ?
C18 H18B . 0.93 ?
C19 H19A . 0.96 ?
C19 H19B . 0.96 ?
C19 H19C . 0.96 ?

loop_
_geom_hbond_atom_site_label_D
_geom_hbond_atom_site_label_H
_geom_hbond_atom_site_label_A
_geom_hbond_site_symmetry_A
_geom_hbond_distance_DH
_geom_hbond_distance_HA
_geom_hbond_distance_DA
_geom_hbond_angle_DHA
_geom_hbond_publ_flag
C7 H7 O1 1_555 0.93 2.38 2.748(10) 104 yes
C15 H15 O1 1_555 0.93 2.44 2.757(10) 100 yes
C1 H1 CgA 3_555 0.93 2.95 3.690(8) 138 yes
C4 H4 CgA 3_445 0.93 2.87 3.541(8) 130 yes
C12 H12 CgB 3_455 0.93 3.00 3.670(8) 130 yes
C15 H15 CgB 3_565 0.93 2.90 3.582(8) 131 yes

loop_
_geom_torsion_atom_site_label_1
_geom_torsion_atom_site_label_2
_geom_torsion_atom_site_label_3
_geom_torsion_atom_site_label_4
_geom_torsion
_geom_torsion_publ_flag
C6 C1 C2 C3 -0.7(11) ?
C6 C1 C2 Br1 -179.5(5) ?
C1 C2 C3 C4 -0.8(12) ?
Br1 C2 C3 C4 178.0(6) ?
C2 C3 C4 C5 0.2(12) ?
C3 C4 C5 C6 1.9(11) ?
C2 C1 C6 C5 2.6(11) ?
C2 C1 C6 C7 -177.2(7) ?
C4 C5 C6 C1 -3.2(10) ?
C4 C5 C6 C7 176.6(7) ?
C1 C6 C7 C8 175.1(8) yes
C5 C6 C7 C8 -4.8(13) ?
C6 C7 C8 C9 -179.0(7) yes
C7 C8 C9 O1 -7.7(13) yes
C7 C8 C9 C10 172.6(7) yes
O1 C9 C10 C15 3.7(11) ?
C8 C9 C10 C15 -176.5(7) yes
O1 C9 C10 C11 -176.6(8) ?
C8 C9 C10 C11 3.2(12) ?
C15 C10 C11 C12 -2.1(11) ?
C9 C10 C11 C12 178.2(7) ?
C10 C11 C12 C13 2.6(11) ?
C11 C12 C13 C14 -1.6(12) ?
C11 C12 C13 O2 174.4(7) ?
C16 O2 C13 C12 62.9(10) ?
C16 O2 C13 C14 -120.8(7) ?
C12 C13 C14 C15 0.1(12) ?
O2 C13 C14 C15 -176.2(7) ?
C13 C14 C15 C10 0.4(11) ?
C11 C10 C15 C14 0.5(11) ?
C9 C10 C15 C14 -179.7(7) ?
C13 O2 C16 O3 -2.6(12) ?
C13 O2 C16 C17 176.8(6) ?
O3 C16 C17 C18 3.5(14) ?
O2 C16 C17 C18 -175.8(7) ?
O3 C16 C17 C19 -177.7(10) ?
O2 C16 C17 C19 2.9(11) ?

loop_
_cod_related_entry_id
_cod_related_entry_database
_cod_related_entry_code
1 ChemSpider 30654694
